data_1550585
loop_
_publ_author_name
'Lu, Guang-Zhao'
'Su, ning'
'Yang, Huiqing'
'Zhu, Qi'
'Zhang, Wen-Wei'
'Zheng, Youxuan'
'Zhou, Liang'
'Zuo, Jing-Lin'
'Chen, Zhao-Xu'
'Zhang, Hongjie'

_publ_section_title
;
 Rapid room temperature synthesis of red iridium(III) complexes containing
 four-membered Ir-S-C-S chelating ring for highly efficient OLEDs with EQE
 over 30%
;
_journal_name_full 'Chemical Science'
_journal_paper_doi 10.1039/C8SC05605F
_journal_year 2019
_chemical_formula_sum 'C43 H24 F6 Ir N5 S2'
_chemical_formula_weight 980.99
_space_group_crystal_system monoclinic
_space_group_IT_number 14
_space_group_name_Hall '-P 2yn'
_space_group_name_H-M_alt 'P 1 21/n 1'
_symmetry_space_group_name_Hall '-P 2yn'
_symmetry_space_group_name_H-M 'P 1 21/n 1'
_atom_sites_solution_hydrogens geom
_audit_creation_method SHELXL-2016/6
_audit_update_record
;
2018-03-26 deposited with the CCDC.
2019-02-11 downloaded from the CCDC.
;
_cell_angle_alpha 90
_cell_angle_beta 95.3680(10)
_cell_angle_gamma 90
_cell_formula_units_Z 4
_cell_length_a 8.4135(5)
_cell_length_b 22.5714(13)
_cell_length_c 19.5667(12)
_cell_measurement_reflns_used 5621
_cell_measurement_temperature 296(2)
_cell_measurement_theta_max 26.32
_cell_measurement_theta_min 2.34
_cell_volume 3699.5(4)
_computing_structure_refinement 'SHELXL-2016/6 (Sheldrick, 2016)'
_diffrn_ambient_temperature 296(2)
_diffrn_measured_fraction_theta_full 1.000
_diffrn_measured_fraction_theta_max 1.000
_diffrn_measurement_device_type 'CCD area detector'
_diffrn_measurement_method 'phi and omega scans'
_diffrn_radiation_type MoK\a
_diffrn_radiation_wavelength 0.71073
_diffrn_reflns_av_R_equivalents 0.0625
_diffrn_reflns_av_unetI/netI 0.0611
_diffrn_reflns_Laue_measured_fraction_full 1.000
_diffrn_reflns_Laue_measured_fraction_max 1.000
_diffrn_reflns_limit_h_max 10
_diffrn_reflns_limit_h_min -6
_diffrn_reflns_limit_k_max 26
_diffrn_reflns_limit_k_min -24
_diffrn_reflns_limit_l_max 23
_diffrn_reflns_limit_l_min -23
_diffrn_reflns_number 20702
_diffrn_reflns_point_group_measured_fraction_full 1.000
_diffrn_reflns_point_group_measured_fraction_max 1.000
_diffrn_reflns_theta_full 25.004
_diffrn_reflns_theta_max 25.004
_diffrn_reflns_theta_min 1.381
_exptl_absorpt_coefficient_mu 3.793
_exptl_absorpt_correction_T_max 0.7456
_exptl_absorpt_correction_T_min 0.5871
_exptl_absorpt_correction_type multi-scan
_exptl_absorpt_process_details sadabs
_exptl_crystal_density_diffrn 1.761
_exptl_crystal_F_000 1920
_exptl_crystal_size_max 0.260
_exptl_crystal_size_mid 0.240
_exptl_crystal_size_min 0.190
_refine_diff_density_max 0.652
_refine_diff_density_min -0.591
_refine_diff_density_rms 0.121
_refine_ls_extinction_method none
_refine_ls_goodness_of_fit_ref 1.083
_refine_ls_hydrogen_treatment constr
_refine_ls_matrix_type full
_refine_ls_number_parameters 514
_refine_ls_number_reflns 6512
_refine_ls_number_restraints 2
_refine_ls_restrained_S_all 1.096
_refine_ls_R_factor_all 0.0718
_refine_ls_R_factor_gt 0.0386
_refine_ls_shift/su_max 0.002
_refine_ls_shift/su_mean 0.000
_refine_ls_structure_factor_coef Fsqd
_refine_ls_weighting_details 'w=1/[\s^2^(Fo^2^)+(0.0371P)^2^+3.3395P] where P=(Fo^2^+2Fc^2^)/3'
_refine_ls_weighting_scheme calc
_refine_ls_wR_factor_gt 0.0805
_refine_ls_wR_factor_ref 0.0993
_reflns_Friedel_coverage 0.000
_reflns_number_gt 4507
_reflns_number_total 6512
_reflns_threshold_expression 'I > 2\s(I)'
_cod_data_source_file c8sc05605f2.cif
_cod_data_source_block qq
_cod_database_code 1550585
_shelx_shelxl_version_number 2016/6
_shelx_space_group_comment
;
The symmetry employed for this shelxl refinement is uniquely defined
by the following loop, which should always be used as a source of
symmetry information in preference to the above space-group names.
They are only intended as comments.
;
_shelx_estimated_absorpt_t_min 0.439
_shelx_estimated_absorpt_t_max 0.533

loop_
_space_group_symop_operation_xyz
'x, y, z'
'-x+1/2, y+1/2, -z+1/2'
'-x, -y, -z'
'x-1/2, -y-1/2, z-1/2'

loop_
_atom_site_label
_atom_site_type_symbol
_atom_site_fract_x
_atom_site_fract_y
_atom_site_fract_z
_atom_site_U_iso_or_equiv
_atom_site_adp_type
_atom_site_occupancy
_atom_site_site_symmetry_order
_atom_site_calc_flag
_atom_site_refinement_flags_posn
_atom_site_refinement_flags_adp
C1 C 1.1884(15) 0.0552(5) 1.0716(7) 0.098(4) Uani 1 1 d . .
C2 C 1.0423(10) 0.0904(3) 1.0765(4) 0.063(2) Uani 1 1 d . .
C3 C 0.9401(12) 0.0715(4) 1.1228(5) 0.088(3) Uani 1 1 d . .
H3 H 0.963368 0.038380 1.150243 0.106 Uiso 1 1 calc R U
C4 C 0.8057(12) 0.1025(4) 1.1270(4) 0.083(3) Uani 1 1 d . .
H4 H 0.734498 0.089576 1.157378 0.100 Uiso 1 1 calc DR U
C5 C 0.7662(8) 0.1540(3) 1.0876(4) 0.0475(18) Uani 1 1 d . .
C6 C 0.8693(9) 0.1717(3) 1.0391(4) 0.0496(19) Uani 1 1 d . .
C7 C 1.0086(9) 0.1388(3) 1.0347(4) 0.057(2) Uani 1 1 d . .
H7 H 1.079473 0.149768 1.003247 0.068 Uiso 1 1 calc R U
C8 C 0.6207(8) 0.1896(3) 1.0878(4) 0.0483(18) Uani 1 1 d . .
C9 C 0.5020(9) 0.1896(4) 1.1348(4) 0.058(2) Uani 1 1 d . .
C10 C 0.5030(11) 0.1605(4) 1.1985(5) 0.090(3) Uani 1 1 d . .
H10 H 0.594223 0.139106 1.213526 0.108 Uiso 1 1 calc DR U
C11 C 0.3846(13) 0.1609(6) 1.2389(6) 0.118(4) Uani 1 1 d . .
H11 H 0.391694 0.139356 1.279612 0.141 Uiso 1 1 calc R U
C12 C 0.2512(13) 0.1942(6) 1.2190(6) 0.108(4) Uani 1 1 d . .
H12 H 0.166204 0.193835 1.246155 0.130 Uiso 1 1 calc R U
C13 C 0.2397(10) 0.2272(5) 1.1614(5) 0.094(3) Uani 1 1 d . .
H13 H 0.149217 0.250009 1.149561 0.113 Uiso 1 1 calc R U
C14 C 0.3662(9) 0.2267(4) 1.1196(4) 0.070(2) Uani 1 1 d . .
C15 C 0.4709(9) 0.2624(4) 1.0260(4) 0.074(2) Uani 1 1 d . .
H15 H 0.462178 0.287567 0.988207 0.088 Uiso 1 1 calc R U
C16 C 0.3917(13) 0.0629(5) 0.8564(7) 0.091(3) Uani 1 1 d . .
C17 C 0.5375(10) 0.1002(4) 0.8523(5) 0.066(2) Uani 1 1 d . .
C18 C 0.6342(13) 0.0915(4) 0.8014(5) 0.106(4) Uani 1 1 d . .
H18 H 0.606753 0.064777 0.766055 0.127 Uiso 1 1 calc R U
C19 C 0.7698(12) 0.1224(4) 0.8038(5) 0.099(4) Uani 1 1 d . .
H19 H 0.840050 0.113443 0.771272 0.119 Uiso 1 1 calc DR U
C20 C 0.8153(9) 0.1673(3) 0.8511(4) 0.0513(19) Uani 1 1 d . .
C21 C 0.7156(8) 0.1758(3) 0.9045(3) 0.0440(17) Uani 1 1 d . .
C22 C 0.5763(8) 0.1417(3) 0.9045(4) 0.055(2) Uani 1 1 d . .
H22 H 0.509365 0.146709 0.939259 0.067 Uiso 1 1 calc R U
C23 C 0.9593(8) 0.2045(3) 0.8563(4) 0.0470(17) Uani 1 1 d . .
C24 C 1.0792(9) 0.2087(3) 0.8104(4) 0.0499(18) Uani 1 1 d . .
C25 C 1.0786(11) 0.1857(4) 0.7436(5) 0.086(3) Uani 1 1 d . .
H25 H 0.986163 0.166906 0.725011 0.103 Uiso 1 1 calc DR U
C26 C 1.1985(13) 0.1889(5) 0.7055(5) 0.099(3) Uani 1 1 d . .
H26 H 1.193986 0.169420 0.663457 0.119 Uiso 1 1 calc R U
C27 C 1.3315(11) 0.2215(5) 0.7287(5) 0.088(3) Uani 1 1 d . .
H27 H 1.416165 0.224476 0.701577 0.105 Uiso 1 1 calc R U
C28 C 1.3405(11) 0.2487(4) 0.7894(5) 0.084(3) Uani 1 1 d . .
H28 H 1.430528 0.270816 0.804200 0.100 Uiso 1 1 calc R U
C29 C 1.2138(9) 0.2440(3) 0.8310(4) 0.057(2) Uani 1 1 d . .
C30 C 1.1082(9) 0.2697(3) 0.9287(4) 0.061(2) Uani 1 1 d . .
H30 H 1.114728 0.291613 0.969137 0.074 Uiso 1 1 calc R U
C31 C 0.6520(12) 0.4620(4) 0.9245(5) 0.071(2) Uani 1 1 d . .
C32 C 0.5679(14) 0.4448(4) 0.8640(5) 0.101(4) Uani 1 1 d . .
H32 H 0.570959 0.405944 0.848511 0.121 Uiso 1 1 calc R U
C33 C 0.4787(14) 0.4877(5) 0.8269(6) 0.117(4) Uani 1 1 d . .
H33 H 0.420121 0.477843 0.785838 0.140 Uiso 1 1 calc R U
C34 C 0.4772(15) 0.5445(5) 0.8512(7) 0.115(4) Uani 1 1 d . .
H34 H 0.415674 0.572302 0.825546 0.138 Uiso 1 1 calc R U
C35 C 0.5593(13) 0.5631(4) 0.9101(6) 0.091(3) Uani 1 1 d . .
H35 H 0.557142 0.602305 0.924482 0.109 Uiso 1 1 calc R U
C36 C 0.6481(13) 0.5195(4) 0.9482(6) 0.084(3) Uani 1 1 d . .
C37 C 0.7482(12) 0.5242(4) 1.0096(5) 0.073(3) Uani 1 1 d . .
C38 C 0.7868(17) 0.5711(5) 1.0528(7) 0.116(4) Uani 1 1 d . .
H38 H 0.739680 0.607940 1.043928 0.139 Uiso 1 1 calc R U
C39 C 0.8958(17) 0.5634(5) 1.1095(7) 0.115(4) Uani 1 1 d . .
H39 H 0.926350 0.595596 1.137271 0.138 Uiso 1 1 calc R U
C40 C 0.9588(15) 0.5090(5) 1.1248(6) 0.111(4) Uani 1 1 d . .
H40 H 1.028484 0.504346 1.164186 0.133 Uiso 1 1 calc R U
C41 C 0.9209(12) 0.4592(4) 1.0822(5) 0.080(3) Uani 1 1 d . .
H41 H 0.967218 0.422398 1.091812 0.097 Uiso 1 1 calc R U
C42 C 0.8130(11) 0.4678(4) 1.0263(5) 0.067(2) Uani 1 1 d . .
C43 C 0.7714(8) 0.3676(3) 0.9760(4) 0.0504(18) Uani 1 1 d . .
F1 F 1.1708(8) 0.0065(3) 1.0420(6) 0.193(5) Uani 1 1 d . .
F2 F 1.2657(9) 0.0427(4) 1.1333(5) 0.176(4) Uani 1 1 d . .
F3 F 1.3054(8) 0.0849(3) 1.0442(4) 0.140(3) Uani 1 1 d . .
F4 F 0.4135(7) 0.0208(3) 0.9004(4) 0.137(3) Uani 1 1 d . .
F5 F 0.2697(7) 0.0915(3) 0.8748(5) 0.148(3) Uani 1 1 d . .
F6 F 0.3499(11) 0.0356(5) 0.7993(4) 0.219(5) Uani 1 1 d . .
Ir1 Ir 0.79009(3) 0.23699(2) 0.97514(2) 0.04169(11) Uani 1 1 d . .
N1 N 0.6061(7) 0.2289(2) 1.0350(3) 0.0471(14) Uani 1 1 d . .
N2 N 0.9739(6) 0.2365(2) 0.9144(3) 0.0435(13) Uani 1 1 d . .
N3 N 0.7530(8) 0.4278(3) 0.9762(3) 0.0651(19) Uani 1 1 d . .
N5 N 0.3542(8) 0.2631(3) 1.0639(4) 0.084(2) Uani 1 1 d . .
N6 N 1.2274(8) 0.2738(3) 0.8918(4) 0.075(2) Uani 1 1 d . .
S1 S 0.8701(2) 0.32721(8) 1.04068(10) 0.0535(5) Uani 1 1 d . .
S2 S 0.6921(2) 0.32376(8) 0.91063(10) 0.0555(5) Uani 1 1 d . .

loop_
_atom_site_aniso_label
_atom_site_aniso_U_11
_atom_site_aniso_U_22
_atom_site_aniso_U_33
_atom_site_aniso_U_23
_atom_site_aniso_U_13
_atom_site_aniso_U_12
C1 0.104(9) 0.089(8) 0.106(9) 0.033(7) 0.032(8) 0.036(7)
C2 0.076(6) 0.053(5) 0.063(6) 0.006(4) 0.014(5) 0.018(4)
C3 0.095(8) 0.081(7) 0.093(8) 0.024(5) 0.033(6) 0.036(6)
C4 0.110(8) 0.070(6) 0.075(7) 0.020(5) 0.033(6) -0.002(6)
C5 0.049(4) 0.038(4) 0.057(5) -0.004(3) 0.016(4) -0.005(3)
C6 0.048(5) 0.047(4) 0.054(5) -0.007(3) 0.008(4) -0.010(4)
C7 0.052(5) 0.059(5) 0.062(5) 0.004(4) 0.010(4) 0.004(4)
C8 0.047(4) 0.052(4) 0.047(5) -0.005(3) 0.010(4) -0.004(4)
C9 0.043(4) 0.079(6) 0.055(5) -0.011(4) 0.023(4) -0.006(4)
C10 0.069(6) 0.140(9) 0.065(7) 0.027(6) 0.025(5) 0.017(6)
C11 0.096(9) 0.185(12) 0.080(8) 0.036(8) 0.052(7) 0.015(8)
C12 0.071(7) 0.182(12) 0.078(8) 0.011(8) 0.034(6) 0.014(7)
C13 0.052(5) 0.170(11) 0.063(6) 0.014(7) 0.024(5) 0.023(6)
C14 0.048(5) 0.104(7) 0.060(6) -0.004(5) 0.018(4) -0.003(5)
C15 0.048(5) 0.109(7) 0.067(6) 0.019(5) 0.021(4) 0.020(5)
C16 0.072(7) 0.070(7) 0.131(11) 0.000(7) 0.010(7) -0.027(6)
C17 0.057(5) 0.070(6) 0.069(6) 0.003(4) -0.004(5) -0.019(4)
C18 0.108(8) 0.109(8) 0.105(9) -0.059(7) 0.035(7) -0.069(7)
C19 0.109(8) 0.112(8) 0.085(7) -0.051(6) 0.052(6) -0.040(7)
C20 0.056(5) 0.048(4) 0.052(5) -0.004(3) 0.012(4) -0.006(4)
C21 0.044(4) 0.047(4) 0.041(4) 0.006(3) 0.007(3) 0.001(3)
C22 0.042(4) 0.067(5) 0.058(5) 0.005(4) 0.011(4) -0.008(4)
C23 0.047(4) 0.046(4) 0.049(5) -0.004(3) 0.010(4) -0.007(4)
C24 0.058(5) 0.048(4) 0.046(5) 0.002(3) 0.018(4) -0.002(4)
C25 0.094(7) 0.099(7) 0.069(7) -0.024(5) 0.034(6) -0.028(6)
C26 0.120(9) 0.123(9) 0.062(7) -0.033(6) 0.051(6) -0.033(7)
C27 0.074(6) 0.125(9) 0.071(7) -0.007(6) 0.042(5) -0.021(6)
C28 0.067(6) 0.115(8) 0.073(7) 0.005(6) 0.029(5) -0.024(5)
C29 0.052(5) 0.063(5) 0.058(5) -0.003(4) 0.014(4) -0.006(4)
C30 0.045(4) 0.077(6) 0.064(5) -0.017(4) 0.018(4) -0.012(4)
C31 0.093(7) 0.052(5) 0.072(6) 0.016(5) 0.029(5) 0.005(5)
C32 0.145(11) 0.079(7) 0.078(8) 0.025(6) 0.001(7) 0.037(7)
C33 0.150(12) 0.098(9) 0.099(9) 0.030(7) -0.006(8) 0.028(8)
C34 0.129(11) 0.090(9) 0.129(12) 0.046(8) 0.031(9) 0.021(8)
C35 0.110(9) 0.064(6) 0.101(9) 0.019(6) 0.014(7) 0.020(6)
C36 0.095(8) 0.067(7) 0.098(8) 0.010(6) 0.046(7) 0.001(6)
C37 0.094(7) 0.042(5) 0.090(7) -0.013(5) 0.036(6) -0.017(5)
C38 0.152(12) 0.063(7) 0.139(12) -0.021(7) 0.055(10) -0.022(7)
C39 0.150(13) 0.078(8) 0.120(11) -0.030(8) 0.031(9) -0.050(8)
C40 0.144(11) 0.097(9) 0.095(9) -0.010(7) 0.027(8) -0.044(8)
C41 0.101(8) 0.061(6) 0.081(7) -0.019(5) 0.015(6) -0.025(5)
C42 0.078(6) 0.068(6) 0.058(6) -0.008(4) 0.026(5) -0.021(5)
C43 0.057(5) 0.054(5) 0.043(4) 0.001(3) 0.020(4) -0.003(4)
F1 0.118(6) 0.111(5) 0.347(13) -0.110(7) -0.001(7) 0.050(5)
F2 0.149(7) 0.220(9) 0.159(8) 0.041(7) 0.011(6) 0.109(6)
F3 0.098(5) 0.132(6) 0.198(8) 0.026(5) 0.051(5) 0.047(4)
F4 0.099(5) 0.088(4) 0.226(9) 0.025(5) 0.033(5) -0.037(4)
F5 0.062(4) 0.105(5) 0.276(10) 0.003(5) 0.006(5) -0.025(4)
F6 0.203(9) 0.315(12) 0.145(7) -0.107(8) 0.049(6) -0.201(9)
Ir1 0.04131(16) 0.04434(16) 0.04076(16) 0.00096(14) 0.01099(11) -0.00031(15)
N1 0.040(3) 0.054(4) 0.048(4) 0.004(3) 0.011(3) 0.002(3)
N2 0.040(3) 0.044(3) 0.047(3) 0.002(3) 0.008(3) -0.002(3)
N3 0.093(6) 0.044(4) 0.062(4) -0.002(3) 0.024(4) -0.007(4)
N5 0.062(5) 0.124(6) 0.069(5) 0.024(5) 0.023(4) 0.029(4)
N6 0.052(4) 0.109(6) 0.067(5) -0.025(4) 0.024(4) -0.027(4)
S1 0.0646(13) 0.0566(12) 0.0398(11) -0.0010(8) 0.0074(9) -0.0032(10)
S2 0.0638(13) 0.0562(12) 0.0463(12) 0.0032(9) 0.0048(10) 0.0044(10)

loop_
_atom_type_symbol
_atom_type_description
_atom_type_scat_dispersion_real
_atom_type_scat_dispersion_imag
_atom_type_scat_source
C C 0.0033 0.0016 'International Tables Vol C Tables 4.2.6.8 and 6.1.1.4'
H H 0.0000 0.0000 'International Tables Vol C Tables 4.2.6.8 and 6.1.1.4'
N N 0.0061 0.0033 'International Tables Vol C Tables 4.2.6.8 and 6.1.1.4'
F F 0.0171 0.0103 'International Tables Vol C Tables 4.2.6.8 and 6.1.1.4'
S S 0.1246 0.1234 'International Tables Vol C Tables 4.2.6.8 and 6.1.1.4'
Ir Ir -1.4442 7.9887 'International Tables Vol C Tables 4.2.6.8 and 6.1.1.4'

loop_
_geom_angle_atom_site_label_1
_geom_angle_atom_site_label_2
_geom_angle_atom_site_label_3
_geom_angle
F1 C1 F3 108.3(11)
F1 C1 F2 105.0(10)
F3 C1 F2 98.7(11)
F1 C1 C2 116.3(11)
F3 C1 C2 113.9(9)
F2 C1 C2 112.9(10)
C3 C2 C7 122.0(8)
C3 C2 C1 116.9(8)
C7 C2 C1 121.0(8)
C2 C3 C4 117.5(9)
C2 C3 H3 121.2
C4 C3 H3 121.2
C3 C4 C5 123.5(8)
C3 C4 H4 118.2
C5 C4 H4 118.2
C6 C5 C4 118.3(7)
C6 C5 C8 114.6(6)
C4 C5 C8 127.0(7)
C7 C6 C5 117.8(7)
C7 C6 Ir1 125.7(6)
C5 C6 Ir1 116.2(5)
C2 C7 C6 120.8(7)
C2 C7 H7 119.6
C6 C7 H7 119.6
N1 C8 C9 118.3(7)
N1 C8 C5 111.8(6)
C9 C8 C5 129.9(7)
C10 C9 C14 113.4(7)
C10 C9 C8 128.8(8)
C14 C9 C8 117.6(7)
C11 C10 C9 125.4(9)
C11 C10 H10 117.3
C9 C10 H10 117.3
C10 C11 C12 118.2(10)
C10 C11 H11 120.9
C12 C11 H11 120.9
C13 C12 C11 122.1(10)
C13 C12 H12 118.9
C11 C12 H12 118.9
C12 C13 C14 119.0(9)
C12 C13 H13 120.5
C14 C13 H13 120.5
N5 C14 C13 117.4(8)
N5 C14 C9 121.3(7)
C13 C14 C9 121.4(8)
N5 C15 N1 127.2(8)
N5 C15 H15 116.4
N1 C15 H15 116.4
F4 C16 F5 104.5(11)
F4 C16 F6 103.7(10)
F5 C16 F6 108.7(11)
F4 C16 C17 112.7(10)
F5 C16 C17 114.2(9)
F6 C16 C17 112.3(10)
C18 C17 C22 121.1(8)
C18 C17 C16 120.5(9)
C22 C17 C16 118.3(9)
C17 C18 C19 117.8(8)
C17 C18 H18 121.1
C19 C18 H18 121.1
C20 C19 C18 125.5(8)
C20 C19 H19 117.2
C18 C19 H19 117.2
C19 C20 C21 116.3(7)
C19 C20 C23 129.2(7)
C21 C20 C23 114.4(6)
C22 C21 C20 118.6(7)
C22 C21 Ir1 125.7(5)
C20 C21 Ir1 115.7(5)
C21 C22 C17 120.4(7)
C21 C22 H22 119.8
C17 C22 H22 119.8
N2 C23 C24 119.2(6)
N2 C23 C20 112.1(6)
C24 C23 C20 128.7(7)
C25 C24 C29 114.0(7)
C25 C24 C23 128.7(7)
C29 C24 C23 117.2(7)
C26 C25 C24 125.0(9)
C26 C25 H25 117.5
C24 C25 H25 117.5
C25 C26 C27 119.0(9)
C25 C26 H26 120.5
C27 C26 H26 120.5
C28 C27 C26 121.1(8)
C28 C27 H27 119.5
C26 C27 H27 119.5
C27 C28 C29 119.9(9)
C27 C28 H28 120.1
C29 C28 H28 120.1
N6 C29 C24 121.8(7)
N6 C29 C28 117.5(7)
C24 C29 C28 120.6(8)
N6 C30 N2 126.6(7)
N6 C30 H30 116.7
N2 C30 H30 116.7
C32 C31 C36 121.8(9)
C32 C31 N3 131.2(8)
C36 C31 N3 107.0(9)
C31 C32 C33 117.6(10)
C31 C32 H32 121.2
C33 C32 H32 121.2
C34 C33 C32 119.6(12)
C34 C33 H33 120.2
C32 C33 H33 120.2
C35 C34 C33 124.4(11)
C35 C34 H34 117.8
C33 C34 H34 117.8
C34 C35 C36 116.0(10)
C34 C35 H35 122.0
C36 C35 H35 122.0
C31 C36 C37 109.2(9)
C31 C36 C35 120.5(11)
C37 C36 C35 130.3(10)
C38 C37 C36 132.3(11)
C38 C37 C42 119.3(11)
C36 C37 C42 108.5(8)
C37 C38 C39 119.8(12)
C37 C38 H38 120.1
C39 C38 H38 120.1
C40 C39 C38 120.5(11)
C40 C39 H39 119.8
C38 C39 H39 119.8
C39 C40 C41 121.6(12)
C39 C40 H40 119.2
C41 C40 H40 119.2
C42 C41 C40 117.0(10)
C42 C41 H41 121.5
C40 C41 H41 121.5
C41 C42 N3 129.8(9)
C41 C42 C37 121.8(9)
N3 C42 C37 108.4(8)
N3 C43 S2 122.9(6)
N3 C43 S1 125.0(6)
S2 C43 S1 112.1(4)
C6 Ir1 C21 89.3(3)
C6 Ir1 N2 97.7(3)
C21 Ir1 N2 78.5(3)
C6 Ir1 N1 78.5(3)
C21 Ir1 N1 97.4(3)
N2 Ir1 N1 174.6(2)
C6 Ir1 S2 172.7(2)
C21 Ir1 S2 97.32(19)
N2 Ir1 S2 86.59(16)
N1 Ir1 S2 97.57(17)
C6 Ir1 S1 102.9(2)
C21 Ir1 S1 167.48(19)
N2 Ir1 S1 97.02(16)
N1 Ir1 S1 87.70(16)
S2 Ir1 S1 70.59(6)
C8 N1 C15 118.4(6)
C8 N1 Ir1 118.5(5)
C15 N1 Ir1 123.1(5)
C23 N2 C30 118.6(6)
C23 N2 Ir1 118.8(5)
C30 N2 Ir1 122.5(5)
C43 N3 C42 127.9(7)
C43 N3 C31 125.1(7)
C42 N3 C31 106.8(7)
C15 N5 C14 116.9(7)
C30 N6 C29 116.5(7)
C43 S1 Ir1 88.0(3)
C43 S2 Ir1 89.3(3)

loop_
_geom_bond_atom_site_label_1
_geom_bond_atom_site_label_2
_geom_bond_distance
C1 F1 1.245(13)
C1 F3 1.344(12)
C1 F2 1.347(13)
C1 C2 1.474(12)
C2 C3 1.374(11)
C2 C7 1.379(10)
C3 C4 1.339(11)
C3 H3 0.9300
C4 C5 1.417(10)
C4 H4 0.9300
C5 C6 1.402(9)
C5 C8 1.465(9)
C6 C7 1.396(9)
C6 Ir1 2.007(7)
C7 H7 0.9300
C8 N1 1.359(8)
C8 C9 1.419(9)
C9 C10 1.409(11)
C9 C14 1.426(11)
C10 C11 1.329(11)
C10 H10 0.9300
C11 C12 1.376(13)
C11 H11 0.9300
C12 C13 1.347(13)
C12 H12 0.9300
C13 C14 1.401(11)
C13 H13 0.9300
C14 N5 1.360(10)
C15 N5 1.285(10)
C15 N1 1.363(9)
C15 H15 0.9300
C16 F4 1.284(12)
C16 F5 1.292(12)
C16 F6 1.295(13)
C16 C17 1.497(12)
C17 C18 1.358(12)
C17 C22 1.401(10)
C18 C19 1.336(11)
C18 H18 0.9300
C19 C20 1.400(10)
C19 H19 0.9300
C20 C21 1.414(9)
C20 C23 1.471(9)
C21 C22 1.401(9)
C21 Ir1 2.012(7)
C22 H22 0.9300
C23 N2 1.343(8)
C23 C24 1.414(9)
C24 C25 1.406(10)
C24 C29 1.412(10)
C25 C26 1.311(11)
C25 H25 0.9300
C26 C27 1.380(12)
C26 H26 0.9300
C27 C28 1.334(12)
C27 H27 0.9300
C28 C29 1.404(11)
C28 H28 0.9300
C29 N6 1.362(10)
C30 N6 1.293(9)
C30 N2 1.362(9)
C30 H30 0.9300
C31 C32 1.377(13)
C31 C36 1.380(12)
C31 N3 1.477(11)
C32 C33 1.387(12)
C32 H32 0.9300
C33 C34 1.369(15)
C33 H33 0.9300
C34 C35 1.352(14)
C34 H34 0.9300
C35 C36 1.407(13)
C35 H35 0.9300
C36 C37 1.405(13)
C37 C38 1.374(13)
C37 C42 1.411(12)
C38 C39 1.383(15)
C38 H38 0.9300
C39 C40 1.359(15)
C39 H39 0.9300
C40 C41 1.417(12)
C40 H40 0.9300
C41 C42 1.368(12)
C41 H41 0.9300
C42 N3 1.393(10)
C43 N3 1.367(9)
C43 S2 1.702(7)
C43 S1 1.710(7)
Ir1 N2 2.037(5)
Ir1 N1 2.035(6)
Ir1 S2 2.4318(19)
Ir1 S1 2.4662(19)
